data_7058787
loop_
_publ_author_name
'Kumar, Manesh'
'Qiu, Cheng-Qiang'
'Zar\;eba, Jan K.'
'Frontera, Antonio'
'Jassal, Amanpreet Kaur'
'Sahoo, Subash Chandra'
'Liu, Sui-Jun'
'Sheikh, Haq Nawaz'

_publ_section_title
;
 Magnetic, luminescence, topological and theoretical studies of
 structurally diverse supramolecular lanthanide coordination polymers with
 flexible glutaric acid as a linker
;
_journal_issue 36
_journal_name_full 'New Journal of Chemistry'
_journal_page_first 14546
_journal_paper_doi 10.1039/C9NJ03664D
_journal_volume 43
_journal_year 2019
_chemical_formula_moiety 'C15 H26 Gd2 O16'
_chemical_formula_sum 'C15 H26 Gd2 O16'
_chemical_formula_weight 776.86
_space_group_crystal_system orthorhombic
_space_group_IT_number 19
_space_group_name_Hall 'P 2ac 2ab'
_space_group_name_H-M_alt 'P 21 21 21'
_symmetry_space_group_name_Hall 'P 2ac 2ab'
_symmetry_space_group_name_H-M 'P 21 21 21'
_atom_sites_solution_hydrogens mixed
_audit_creation_date 2019-04-10
_audit_creation_method
;
Olex2 1.2-ac3
(compiled 2017.02.24 svn.r3390 for Rigaku Oxford Diffraction, GUI svn.r5318)
;
_audit_update_record
;
2019-08-01 deposited with the CCDC.    2019-08-13 downloaded from the CCDC.
;
_cell_angle_alpha 90
_cell_angle_beta 90
_cell_angle_gamma 90
_cell_formula_units_Z 4
_cell_length_a 8.7718(7)
_cell_length_b 14.1478(11)
_cell_length_c 23.0016(19)
_cell_measurement_reflns_used 9375
_cell_measurement_temperature 297(2)
_cell_measurement_theta_max 30.05
_cell_measurement_theta_min 2.28
_cell_volume 2854.5(4)
_computing_cell_refinement 'Bruker SAINT'
_computing_data_collection 'Bruker APEX3'
_computing_data_reduction 'Bruker SAINT'
_computing_molecular_graphics 'Olex2 (Dolomanov et al., 2009)'
_computing_publication_material 'Olex2 (Dolomanov et al., 2009)'
_computing_structure_refinement 'ShelXL (Sheldrick, 2015)'
_computing_structure_solution 'SHELXT 2014/5 (Sheldrick, 2014)'
_diffrn_ambient_temperature 297.25
_diffrn_measured_fraction_theta_full 0.97
_diffrn_measured_fraction_theta_max 0.650
_diffrn_measurement_device_type 'Bruker APEX-III CCD'
_diffrn_measurement_method '\f and \w scans'
_diffrn_radiation_type MoK\a
_diffrn_radiation_wavelength 0.71073
_diffrn_reflns_av_R_equivalents 0.1163
_diffrn_reflns_av_unetI/netI 0.0810
_diffrn_reflns_Laue_measured_fraction_full 0.97
_diffrn_reflns_Laue_measured_fraction_max 0.650
_diffrn_reflns_limit_h_max 10
_diffrn_reflns_limit_h_min -9
_diffrn_reflns_limit_k_max 14
_diffrn_reflns_limit_k_min -14
_diffrn_reflns_limit_l_max 21
_diffrn_reflns_limit_l_min -32
_diffrn_reflns_number 18614
_diffrn_reflns_point_group_measured_fraction_full 0.97
_diffrn_reflns_point_group_measured_fraction_max 0.573
_diffrn_reflns_theta_full 25.000
_diffrn_reflns_theta_max 25.504
_diffrn_reflns_theta_min 2.282
_exptl_absorpt_coefficient_mu 4.667
_exptl_absorpt_correction_T_max 0.476
_exptl_absorpt_correction_T_min 0.309
_exptl_absorpt_correction_type multi-scan
_exptl_absorpt_process_details 'SADABS-2008/1 - Bruker AXS area detector scaling and absorption correction'
_exptl_crystal_colour Colorless
_exptl_crystal_density_diffrn 1.808
_exptl_crystal_description Needles
_exptl_crystal_F_000 1488
_exptl_crystal_size_max 0.12
_exptl_crystal_size_mid 0.08
_exptl_crystal_size_min 0.06
_refine_diff_density_max 3.953
_refine_diff_density_min -1.778
_refine_diff_density_rms 0.225
_refine_ls_abs_structure_details
;
 Flack x determined using 1320 quotients [(I+)-(I-)]/[(I+)+(I-)]
 (Parsons, Flack and Wagner, Acta Cryst. B69 (2013) 249-259).
;
_refine_ls_abs_structure_Flack 0.54(2)
_refine_ls_extinction_method none
_refine_ls_goodness_of_fit_ref 1.052
_refine_ls_hydrogen_treatment constr
_refine_ls_matrix_type full
_refine_ls_number_parameters 272
_refine_ls_number_reflns 5172
_refine_ls_number_restraints 0
_refine_ls_restrained_S_all 1.052
_refine_ls_R_factor_all 0.0699
_refine_ls_R_factor_gt 0.0545
_refine_ls_shift/su_max 0.000
_refine_ls_shift/su_mean 0.000
_refine_ls_structure_factor_coef Fsqd
_refine_ls_weighting_details 'w=1/[\s^2^(Fo^2^)+(0.0946P)^2^+1.5854P] where P=(Fo^2^+2Fc^2^)/3'
_refine_ls_weighting_scheme calc
_refine_ls_wR_factor_gt 0.1446
_refine_ls_wR_factor_ref 0.1526
_reflns_Friedel_coverage 0.582
_reflns_Friedel_fraction_full 0.774
_reflns_Friedel_fraction_max 0.476
_reflns_number_gt 4309
_reflns_number_total 5172
_reflns_threshold_expression 'I > 2\s(I)'
_cod_data_source_file c9nj03664d2.cif
_cod_data_source_block shelx_CCDC1
_cod_depositor_comments
;
The following automatic conversions were performed:

'_exptl_absorpt_correction_type' value 'Multi-scan' changed to
'multi-scan' according to
/home/data/users/saulius/crontab/automatic-downloads/rss-feeds/RSC/lib/dictionaries/cif_core.dic
dictionary named 'cif_core.dic' version 2.4.2 from 2011-04-26.

Automatic conversion script
Id: cif_fix_values 4973 2017-02-22 13:04:09Z antanas 

 Adding full bibliography for 7058784--7058791.cif.
;
_cod_database_code 7058787
_shelx_shelxl_version_number 2018/3
_shelx_space_group_comment
;
The symmetry employed for this shelxl refinement is uniquely defined
by the following loop, which should always be used as a source of
symmetry information in preference to the above space-group names.
They are only intended as comments.
;
_olex2_refinement_description
;
1. Fixed Uiso
 At 1.2 times of:
  All C(H,H) groups
 At 1.5 times of:
  All O(H,H) groups
2.a Rotating group:
 O1W(H1WA,H1WB), O3W(H3WA,H3WB), O4W(H4WA,H4WB), O2W(H2WA,H2WB)
2.b Secondary CH2 refined with riding coordinates:
 C2(H2A,H2B), C3(H3A,H3B), C4(H4A,H4B), C7(H7A,H7B), C8(H8A,H8B), C9(H9A,H9B),
 C12(H12A,H12B), C13(H13A,H13B), C14(H14A,H14B)
;
_olex2_submission_special_instructions 'No special instructions were received'

loop_
_space_group_symop_operation_xyz
'x, y, z'
'-x+1/2, -y, z+1/2'
'x+1/2, -y+1/2, -z'
'-x, y+1/2, -z+1/2'

loop_
_atom_site_label
_atom_site_type_symbol
_atom_site_fract_x
_atom_site_fract_y
_atom_site_fract_z
_atom_site_U_iso_or_equiv
_atom_site_adp_type
_atom_site_occupancy
_atom_site_site_symmetry_order
_atom_site_calc_flag
_atom_site_refinement_flags_posn
C1 C 0.0411(17) 0.1636(13) 0.2977(6) 0.031(4) Uani 1 1 d .
C2 C 0.9379(17) 0.1613(12) 0.3500(6) 0.029(3) Uiso 1 1 d .
H2A H 0.909169 0.224908 0.361417 0.035 Uiso 1 1 calc R
H2B H 0.988191 0.130871 0.382550 0.035 Uiso 1 1 calc R
C3 C 0.7940(18) 0.1034(13) 0.3307(6) 0.035(4) Uani 1 1 d .
H3A H 0.738897 0.138346 0.301108 0.041 Uiso 1 1 calc R
H3B H 0.826211 0.043750 0.313894 0.041 Uiso 1 1 calc R
C4 C 0.6887(17) 0.0844(13) 0.3821(6) 0.034(4) Uani 1 1 d .
H4A H 0.739322 0.043376 0.409862 0.041 Uiso 1 1 calc R
H4B H 0.664458 0.143403 0.401538 0.041 Uiso 1 1 calc R
C5 C 0.5465(18) 0.0389(12) 0.3612(5) 0.028(4) Uani 1 1 d .
C6 C -0.0447(17) 0.0904(13) 0.1445(5) 0.035(4) Uani 1 1 d .
C7 C -0.196(2) 0.0432(16) 0.1221(7) 0.052(5) Uani 1 1 d .
H7A H -0.248409 0.086550 0.096179 0.062 Uiso 1 1 calc R
H7B H -0.171459 -0.013407 0.100221 0.062 Uiso 1 1 calc R
C8 C -0.2999(18) 0.0178(14) 0.1720(5) 0.041(5) Uani 1 1 d .
H8A H -0.245161 -0.023653 0.198341 0.049 Uiso 1 1 calc R
H8B H -0.324728 0.075058 0.193269 0.049 Uiso 1 1 calc R
C9 C -0.4405(18) -0.0281(13) 0.1548(6) 0.031(3) Uiso 1 1 d .
H9A H -0.417398 -0.090037 0.139110 0.038 Uiso 1 1 calc R
H9B H -0.488942 0.008745 0.124435 0.038 Uiso 1 1 calc R
C10 C 0.4520(17) -0.0384(13) 0.2047(6) 0.029(3) Uani 1 1 d .
C11 C 0.407(2) 0.1914(15) 0.0895(7) 0.044(5) Uani 1 1 d .
C12 C 0.490(2) 0.2296(15) 0.0400(6) 0.046(5) Uani 1 1 d .
H12A H 0.597297 0.215535 0.045149 0.056 Uiso 1 1 calc R
H12B H 0.478835 0.297786 0.040132 0.056 Uiso 1 1 calc R
C13 C 0.442(3) 0.1935(15) -0.0176(6) 0.059(6) Uani 1 1 d .
H13A H 0.488027 0.231451 -0.047887 0.071 Uiso 1 1 calc R
H13B H 0.331735 0.199373 -0.021186 0.071 Uiso 1 1 calc R
C14 C 0.013(2) -0.0895(16) 0.4742(8) 0.055(6) Uani 1 1 d .
H14A H 0.049681 -0.050653 0.505914 0.066 Uiso 1 1 calc R
H14B H -0.097120 -0.082786 0.471308 0.066 Uiso 1 1 calc R
C15 C 0.097(2) -0.0610(15) 0.4118(7) 0.045(5) Uani 1 1 d .
O1 O 0.1340(12) 0.0968(8) 0.2872(4) 0.027(2) Uiso 1 1 d .
O2 O 0.0391(14) 0.2348(10) 0.2631(4) 0.039(3) Uani 1 1 d .
O1W O 0.3864(14) 0.2311(9) 0.2664(5) 0.041(3) Uani 1 1 d .
H1WA H 0.432425 0.280773 0.254454 0.061 Uiso 1 1 d GR
H1WB H 0.452689 0.189356 0.275869 0.061 Uiso 1 1 d GR
O3 O 0.4402(15) 0.0893(9) 0.3415(5) 0.043(3) Uani 1 1 d .
O4 O 0.5307(14) -0.0509(11) 0.3606(6) 0.048(4) Uani 1 1 d .
O3W O 0.1122(15) -0.1023(10) 0.2389(5) 0.043(3) Uani 1 1 d .
H3WA H 0.145282 -0.086085 0.203657 0.065 Uiso 1 1 d GR
H3WB H 0.017028 -0.080527 0.242328 0.065 Uiso 1 1 d GR
O5 O 0.0666(14) 0.0377(10) 0.1623(5) 0.046(3) Uani 1 1 d .
O4W O 0.2794(14) -0.2063(8) 0.3383(5) 0.041(3) Uani 1 1 d .
H4WA H 0.291383 -0.241165 0.307541 0.062 Uiso 1 1 d GR
H4WB H 0.194558 -0.222208 0.354938 0.062 Uiso 1 1 d GR
O6 O -0.0303(10) 0.1778(7) 0.1441(3) 0.0167(17) Uiso 1 1 d .
O7 O 0.3656(12) 0.0317(8) 0.2173(4) 0.033(3) Uani 1 1 d .
O8 O 0.4581(15) -0.1069(11) 0.2414(5) 0.044(3) Uiso 1 1 d .
O9 O 0.4618(15) 0.2079(9) 0.1411(6) 0.044(3) Uani 1 1 d .
O10 O 0.2760(16) 0.1544(11) 0.0867(4) 0.059(4) Uani 1 1 d .
O11 O 0.2268(15) -0.0206(9) 0.4169(4) 0.046(3) Uani 1 1 d .
O12 O 0.0360(13) -0.0797(9) 0.3655(5) 0.035(3) Uani 1 1 d .
Gd1 Gd 0.22594(8) 0.17025(5) 0.19111(2) 0.0229(2) Uani 1 1 d .
Gd2 Gd 0.27323(8) -0.04244(5) 0.31275(2) 0.0234(2) Uani 1 1 d .
O2W O 0.2136(15) 0.3324(8) 0.1655(5) 0.045(3) Uiso 1 1 d .
H2WA H 0.280378 0.347112 0.136746 0.067 Uiso 1 1 d GR
H2WB H 0.236040 0.371339 0.195839 0.067 Uiso 1 1 d GR

loop_
_atom_site_aniso_label
_atom_site_aniso_U_11
_atom_site_aniso_U_22
_atom_site_aniso_U_33
_atom_site_aniso_U_23
_atom_site_aniso_U_13
_atom_site_aniso_U_12
C1 0.022(9) 0.035(11) 0.037(6) -0.011(6) 0.007(5) -0.001(7)
C3 0.020(8) 0.038(11) 0.045(6) 0.007(7) 0.004(6) 0.002(8)
C4 0.028(10) 0.038(11) 0.037(6) 0.001(6) 0.003(5) -0.017(7)
C5 0.025(9) 0.025(11) 0.033(6) 0.007(6) 0.011(5) 0.001(7)
C6 0.023(8) 0.063(14) 0.019(4) 0.000(6) -0.006(5) -0.028(8)
C7 0.037(12) 0.073(15) 0.045(7) 0.014(9) 0.017(7) -0.016(10)
C8 0.027(9) 0.070(13) 0.024(5) -0.009(6) 0.012(5) -0.012(8)
C10 0.018(8) 0.030(11) 0.038(6) -0.007(6) -0.001(5) 0.004(7)
C11 0.038(11) 0.044(14) 0.049(8) 0.005(8) 0.010(7) -0.014(9)
C12 0.048(11) 0.064(14) 0.027(6) 0.009(7) 0.026(7) -0.008(10)
C13 0.069(14) 0.080(18) 0.027(6) 0.010(8) -0.017(7) -0.010(12)
C14 0.051(13) 0.052(16) 0.063(11) 0.022(10) 0.002(9) 0.010(11)
C15 0.047(12) 0.041(15) 0.048(8) 0.025(8) 0.008(8) 0.017(10)
O2 0.054(8) 0.031(9) 0.031(5) 0.009(5) 0.013(5) 0.023(6)
O1W 0.047(8) 0.012(8) 0.064(7) 0.005(5) -0.022(6) -0.006(6)
O3 0.051(9) 0.012(8) 0.067(7) 0.019(6) -0.009(6) -0.002(6)
O4 0.030(8) 0.050(11) 0.063(7) -0.001(7) -0.022(6) 0.000(6)
O3W 0.052(8) 0.042(9) 0.036(5) 0.008(5) -0.009(5) -0.021(7)
O5 0.026(7) 0.041(9) 0.070(7) 0.004(7) -0.017(6) 0.001(6)
O4W 0.020(6) 0.033(7) 0.070(7) 0.008(6) 0.005(5) -0.001(6)
O7 0.024(6) 0.030(7) 0.045(5) 0.009(5) 0.009(4) 0.017(5)
O9 0.045(8) 0.017(8) 0.072(8) 0.002(6) -0.006(6) 0.007(6)
O10 0.053(8) 0.100(12) 0.025(4) 0.002(5) -0.008(5) -0.030(9)
O11 0.045(8) 0.059(9) 0.034(4) 0.000(5) 0.001(5) -0.020(7)
O12 0.026(7) 0.032(8) 0.047(6) -0.008(5) 0.001(5) -0.008(6)
Gd1 0.0152(4) 0.0204(5) 0.0329(3) 0.0029(2) 0.0011(3) -0.0004(3)
Gd2 0.0159(4) 0.0197(5) 0.0346(3) 0.0040(2) 0.0009(3) -0.0011(3)

loop_
_atom_type_symbol
_atom_type_description
_atom_type_scat_dispersion_real
_atom_type_scat_dispersion_imag
_atom_type_scat_source
C C 0.0033 0.0016 'International Tables Vol C Tables 4.2.6.8 and 6.1.1.4'
H H 0.0000 0.0000 'International Tables Vol C Tables 4.2.6.8 and 6.1.1.4'
Gd Gd -0.1653 3.9035 'International Tables Vol C Tables 4.2.6.8 and 6.1.1.4'
O O 0.0106 0.0060 'International Tables Vol C Tables 4.2.6.8 and 6.1.1.4'

loop_
_geom_angle_atom_site_label_1
_geom_angle_atom_site_label_2
_geom_angle_atom_site_label_3
_geom_angle
_geom_angle_site_symmetry_1
_geom_angle_site_symmetry_3
C2 C1 Gd1 176.5(11) 1_455 .
O1 C1 C2 121.4(15) . 1_455
O1 C1 O2 118.3(12) . .
O1 C1 Gd1 60.8(7) . .
O2 C1 C2 120.3(15) . 1_455
O2 C1 Gd1 57.7(7) . .
C1 C2 H2A 110.6 1_655 .
C1 C2 H2B 110.6 1_655 .
C1 C2 C3 105.6(11) 1_655 .
H2A C2 H2B 108.8 . .
C3 C2 H2A 110.6 . .
C3 C2 H2B 110.6 . .
C2 C3 H3A 109.4 . .
C2 C3 H3B 109.4 . .
H3A C3 H3B 108.0 . .
C4 C3 C2 111.0(12) . .
C4 C3 H3A 109.4 . .
C4 C3 H3B 109.4 . .
C3 C4 H4A 109.8 . .
C3 C4 H4B 109.8 . .
H4A C4 H4B 108.2 . .
C5 C4 C3 109.5(11) . .
C5 C4 H4A 109.8 . .
C5 C4 H4B 109.8 . .
C4 C5 Gd2 175.9(10) . .
O3 C5 C4 119.6(16) . .
O3 C5 O4 118.6(16) . .
O3 C5 Gd2 58.0(9) . .
O4 C5 C4 121.7(15) . .
O4 C5 Gd2 60.6(9) . .
C7 C6 Gd1 176.8(10) . .
O5 C6 C7 119.7(16) . .
O5 C6 Gd1 58.6(8) . .
O6 C6 C7 120.3(16) . .
O6 C6 O5 119.9(13) . .
O6 C6 Gd1 61.5(7) . .
C6 C7 H7A 109.4 . .
C6 C7 H7B 109.4 . .
H7A C7 H7B 108.0 . .
C8 C7 C6 111.1(13) . .
C8 C7 H7A 109.4 . .
C8 C7 H7B 109.4 . .
C7 C8 H8A 108.7 . .
C7 C8 H8B 108.7 . .
H8A C8 H8B 107.6 . .
C9 C8 C7 114.3(12) . .
C9 C8 H8A 108.7 . .
C9 C8 H8B 108.7 . .
C8 C9 H9A 109.2 . .
C8 C9 H9B 109.2 . .
C8 C9 C10 111.9(11) . 1_455
H9A C9 H9B 107.9 . .
C10 C9 H9A 109.2 1_455 .
C10 C9 H9B 109.2 1_455 .
C9 C10 Gd2 171.5(11) 1_655 .
O7 C10 C9 118.2(15) . 1_655
O7 C10 O8 117.3(13) . .
O7 C10 Gd2 60.5(7) . .
O8 C10 C9 123.5(15) . 1_655
O8 C10 Gd2 56.8(8) . .
C12 C11 Gd1 164.2(15) . .
O9 C11 C12 117.3(17) . .
O9 C11 Gd1 58.4(9) . .
O10 C11 C12 124.8(17) . .
O10 C11 O9 117.3(15) . .
O10 C11 Gd1 59.4(8) . .
C11 C12 H12A 108.5 . .
C11 C12 H12B 108.5 . .
C11 C12 C13 115.3(17) . .
H12A C12 H12B 107.5 . .
C13 C12 H12A 108.5 . .
C13 C12 H12B 108.5 . .
C12 C13 H13A 109.3 . .
C12 C13 H13B 109.3 . .
C12 C13 C14 111.4(16) . 2_554
H13A C13 H13B 108.0 . .
C14 C13 H13A 109.3 2_554 .
C14 C13 H13B 109.3 2_554 .
C13 C14 H14A 111.2 2 .
C13 C14 H14B 111.2 2 .
C13 C14 C15 102.8(15) 2 .
H14A C14 H14B 109.1 . .
C15 C14 H14A 111.2 . .
C15 C14 H14B 111.2 . .
C14 C15 Gd2 169.2(12) . .
O11 C15 C14 115.3(16) . .
O11 C15 Gd2 62.4(8) . .
O12 C15 C14 120.1(18) . .
O12 C15 O11 124.6(15) . .
O12 C15 Gd2 63.1(9) . .
C1 O1 Gd1 93.6(9) . .
C1 O1 Gd2 153.4(9) . .
Gd2 O1 Gd1 112.6(4) . .
C1 O2 Gd1 96.6(9) . .
H1WA O1W H1WB 109.1 . .
Gd1 O1W H1WA 109.9 . .
Gd1 O1W H1WB 109.6 . .
C5 O3 Gd2 96.3(10) . .
C5 O4 Gd2 93.1(10) . .
H3WA O3W H3WB 107.2 . .
Gd2 O3W H3WA 111.5 . .
Gd2 O3W H3WB 111.8 . .
C6 O5 Gd1 94.3(10) . .
H4WA O4W H4WB 108.5 . .
Gd2 O4W H4WA 110.7 . .
Gd2 O4W H4WB 109.9 . .
C6 O6 Gd1 92.6(8) . .
C10 O7 Gd1 151.7(9) . .
C10 O7 Gd2 93.7(9) . .
Gd1 O7 Gd2 113.0(4) . .
C10 O8 Gd2 97.5(10) . .
C11 O9 Gd1 94.4(11) . .
C11 O10 Gd1 94.3(10) . .
C15 O11 Gd2 90.1(9) . .
C15 O12 Gd2 90.6(11) . .
C6 Gd1 C1 80.8(4) . .
C6 Gd1 C11 101.4(5) . .
C11 Gd1 C1 175.7(6) . .
O1 Gd1 C1 25.6(4) . .
O1 Gd1 C6 84.3(3) . .
O1 Gd1 C11 157.7(5) . .
O2 Gd1 C1 25.7(4) . .
O2 Gd1 C6 81.2(4) . .
O2 Gd1 C11 150.6(5) . .
O2 Gd1 O1 51.2(3) . .
O1W Gd1 C1 74.5(4) . .
O1W Gd1 C6 155.3(4) . .
O1W Gd1 C11 103.3(5) . .
O1W Gd1 O1 73.0(4) . .
O1W Gd1 O2 77.0(4) . .
O1W Gd1 O5 144.4(4) . .
O1W Gd1 O6 145.9(4) . .
O1W Gd1 O9 76.3(5) . .
O1W Gd1 O10 129.6(4) . .
O5 Gd1 C1 83.4(5) . .
O5 Gd1 C6 27.1(5) . .
O5 Gd1 C11 100.2(5) . .
O5 Gd1 O1 75.1(4) . .
O5 Gd1 O2 94.9(5) . .
O5 Gd1 O6 52.9(4) . .
O5 Gd1 O10 76.4(4) . .
O6 Gd1 C1 82.3(4) . .
O6 Gd1 C6 25.9(4) . .
O6 Gd1 C11 98.1(4) . .
O6 Gd1 O1 96.2(3) . .
O6 Gd1 O2 71.4(3) . .
O7 Gd1 C1 92.6(4) . .
O7 Gd1 C6 101.4(5) . .
O7 Gd1 C11 90.5(5) . .
O7 Gd1 O1 67.2(3) . .
O7 Gd1 O2 117.9(3) . .
O7 Gd1 O1W 79.1(4) . .
O7 Gd1 O5 74.4(4) . .
O7 Gd1 O6 127.3(4) . .
O7 Gd1 O9 82.1(4) . .
O7 Gd1 O10 94.6(4) . .
O9 Gd1 C1 150.7(4) . .
O9 Gd1 C6 128.4(4) . .
O9 Gd1 C11 27.2(5) . .
O9 Gd1 O1 139.8(4) . .
O9 Gd1 O2 142.4(5) . .
O9 Gd1 O5 122.1(4) . .
O9 Gd1 O6 123.6(4) . .
O9 Gd1 O10 53.4(4) . .
O10 Gd1 C1 155.9(4) . .
O10 Gd1 C6 75.2(4) . .
O10 Gd1 C11 26.3(5) . .
O10 Gd1 O1 149.4(4) . .
O10 Gd1 O2 143.0(4) . .
O10 Gd1 O6 75.0(4) . .
O2W Gd1 C1 102.3(5) . .
O2W Gd1 C6 104.7(5) . .
O2W Gd1 C11 73.7(5) . .
O2W Gd1 O1 126.2(4) . .
O2W Gd1 O2 77.4(4) . .
O2W Gd1 O1W 81.9(4) . .
O2W Gd1 O5 130.7(4) . .
O2W Gd1 O6 79.0(4) . .
O2W Gd1 O7 151.7(4) . .
O2W Gd1 O9 73.1(4) . .
O2W Gd1 O10 81.6(5) . .
C5 Gd2 C10 82.9(4) . .
C15 Gd2 C5 100.5(5) . .
C15 Gd2 C10 175.3(6) . .
O1 Gd2 C5 101.0(4) . .
O1 Gd2 C10 92.8(4) . .
O1 Gd2 C15 89.7(4) . .
O1 Gd2 O3 75.3(4) . .
O1 Gd2 O4 127.3(4) . .
O1 Gd2 O4W 150.5(4) . .
O1 Gd2 O7 67.3(3) . .
O1 Gd2 O8 118.3(4) . .
O1 Gd2 O11 92.9(4) . .
O1 Gd2 O12 82.3(4) . .
O3 Gd2 C5 25.7(4) . .
O3 Gd2 C10 84.0(5) . .
O3 Gd2 C15 100.5(6) . .
O3 Gd2 O4 52.0(4) . .
O3 Gd2 O7 74.4(4) . .
O3 Gd2 O8 93.8(5) . .
O3 Gd2 O12 122.1(4) . .
O4 Gd2 C5 26.3(4) . .
O4 Gd2 C10 83.8(4) . .
O4 Gd2 C15 97.8(5) . .
O4 Gd2 O7 96.3(4) . .
O3W Gd2 C5 156.5(4) . .
O3W Gd2 C10 73.6(4) . .
O3W Gd2 C15 103.0(5) . .
O3W Gd2 O1 79.3(4) . .
O3W Gd2 O3 145.0(4) . .
O3W Gd2 O4 146.4(5) . .
O3W Gd2 O4W 80.9(4) . .
O3W Gd2 O7 73.8(4) . .
O3W Gd2 O8 77.5(4) . .
O3W Gd2 O11 130.4(4) . .
O3W Gd2 O12 76.9(4) . .
O4W Gd2 C5 105.8(4) . .
O4W Gd2 C10 102.4(5) . .
O4W Gd2 C15 73.6(5) . .
O4W Gd2 O3 130.9(4) . .
O4W Gd2 O4 80.0(5) . .
O4W Gd2 O7 126.8(4) . .
O4W Gd2 O8 77.9(5) . .
O4W Gd2 O11 83.5(4) . .
O4W Gd2 O12 72.0(4) . .
O7 Gd2 C5 84.6(4) . .
O7 Gd2 C10 25.8(4) . .
O7 Gd2 C15 157.1(4) . .
O8 Gd2 C5 81.9(4) . .
O8 Gd2 C10 25.7(4) . .
O8 Gd2 C15 151.0(5) . .
O8 Gd2 O4 71.6(4) . .
O8 Gd2 O7 51.5(4) . .
O11 Gd2 C5 73.1(4) . .
O11 Gd2 C10 156.0(4) . .
O11 Gd2 C15 27.5(5) . .
O11 Gd2 O3 75.0(4) . .
O11 Gd2 O4 74.2(4) . .
O11 Gd2 O7 146.9(4) . .
O11 Gd2 O8 143.3(4) . .
O11 Gd2 O12 53.5(4) . .
O12 Gd2 C5 126.6(4) . .
O12 Gd2 C10 150.5(4) . .
O12 Gd2 C15 26.3(5) . .
O12 Gd2 O4 122.2(4) . .
O12 Gd2 O7 140.8(4) . .
O12 Gd2 O8 143.0(5) . .
Gd1 O2W H2WA 111.9 . .
Gd1 O2W H2WB 112.7 . .
H2WA O2W H2WB 106.3 . .

loop_
_geom_bond_atom_site_label_1
_geom_bond_atom_site_label_2
_geom_bond_distance
_geom_bond_site_symmetry_2
C1 C2 1.506(18) 1_455
C1 O1 1.272(19) .
C1 O2 1.28(2) .
C1 Gd1 2.941(14) .
C2 H2A 0.9700 .
C2 H2B 0.9700 .
C2 C3 1.57(2) .
C3 H3A 0.9700 .
C3 H3B 0.9700 .
C3 C4 1.525(19) .
C4 H4A 0.9700 .
C4 H4B 0.9700 .
C4 C5 1.48(2) .
C5 O3 1.259(19) .
C5 O4 1.28(2) .
C5 Gd2 2.884(16) .
C6 C7 1.57(2) .
C6 O5 1.29(2) .
C6 O6 1.24(2) .
C6 Gd1 2.838(13) .
C7 H7A 0.9700 .
C7 H7B 0.9700 .
C7 C8 1.510(18) .
C8 H8A 0.9700 .
C8 H8B 0.9700 .
C8 C9 1.45(2) .
C9 H9A 0.9700 .
C9 H9B 0.9700 .
C9 C10 1.492(19) 1_455
C10 O7 1.282(19) .
C10 O8 1.29(2) .
C10 Gd2 2.940(14) .
C11 C12 1.455(19) .
C11 O9 1.30(2) .
C11 O10 1.26(2) .
C11 Gd1 2.841(16) .
C12 H12A 0.9700 .
C12 H12B 0.9700 .
C12 C13 1.48(2) .
C13 H13A 0.9700 .
C13 H13B 0.9700 .
C13 C14 1.54(3) 2_554
C14 H14A 0.9700 .
C14 H14B 0.9700 .
C14 C15 1.66(2) .
C15 O11 1.28(2) .
C15 O12 1.22(2) .
C15 Gd2 2.764(16) .
O1 Gd1 2.573(9) .
O1 Gd2 2.390(11) .
O2 Gd1 2.502(10) .
O1W H1WA 0.8566 .
O1W H1WB 0.8564 .
O1W Gd1 2.392(11) .
O3 Gd2 2.460(13) .
O4 Gd2 2.516(11) .
O3W H3WA 0.8916 .
O3W H3WB 0.8932 .
O3W Gd2 2.366(11) .
O5 Gd1 2.430(13) .
O4W H4WA 0.8678 .
O4W H4WB 0.8671 .
O4W Gd2 2.393(12) .
O6 Gd1 2.496(9) .
O7 Gd1 2.389(11) .
O7 Gd2 2.564(10) .
O8 Gd2 2.481(13) .
O9 Gd1 2.426(14) .
O10 Gd1 2.453(10) .
O11 Gd2 2.450(10) .
O12 Gd2 2.465(11) .
Gd1 O2W 2.371(12) .
O2W H2WA 0.9080 .
O2W H2WB 0.9103 .

loop_
_geom_torsion_atom_site_label_1
_geom_torsion_atom_site_label_2
_geom_torsion_atom_site_label_3
_geom_torsion_atom_site_label_4
_geom_torsion
_geom_torsion_site_symmetry_1
_geom_torsion_site_symmetry_4
C1 C2 C3 C4 172.5(14) 1_655 .
C2 C1 O1 Gd1 176.8(13) 1_455 .
C2 C1 O1 Gd2 -14(3) 1_455 .
C2 C1 O2 Gd1 -176.6(12) 1_455 .
C2 C3 C4 C5 173.9(14) . .
C3 C4 C5 O3 -83.3(17) . .
C3 C4 C5 O4 94.1(17) . .
C4 C5 O3 Gd2 176.1(10) . .
C4 C5 O4 Gd2 -176.0(10) . .
C6 C7 C8 C9 -178.6(17) . .
C7 C6 O5 Gd1 -176.8(10) . .
C7 C6 O6 Gd1 177.0(10) . .
C7 C8 C9 C10 -171.5(16) . 1_455
C9 C10 O7 Gd1 29(3) 1_655 .
C9 C10 O7 Gd2 -170.4(11) 1_655 .
C9 C10 O8 Gd2 169.8(13) 1_655 .
C11 C12 C13 C14 -70(2) . 2_554
C12 C11 O9 Gd1 162.5(17) . .
C12 C11 O10 Gd1 -161.9(19) . .
C13 C14 C15 O11 -96(2) 2 .
C13 C14 C15 O12 84(2) 2 .
C13 C14 C15 Gd2 -21(9) 2 .
C14 C15 O11 Gd2 168.2(14) . .
C14 C15 O12 Gd2 -168.3(16) . .
O1 C1 O2 Gd1 4.7(15) . .
O2 C1 O1 Gd1 -4.6(15) . .
O2 C1 O1 Gd2 164.9(15) . .
O3 C5 O4 Gd2 1.3(14) . .
O4 C5 O3 Gd2 -1.4(14) . .
O5 C6 C7 C8 82.8(19) . .
O5 C6 O6 Gd1 -4.6(13) . .
O6 C6 C7 C8 -98.7(18) . .
O6 C6 O5 Gd1 4.8(13) . .
O7 C10 O8 Gd2 1.6(15) . .
O8 C10 O7 Gd1 -162.6(16) . .
O8 C10 O7 Gd2 -1.5(14) . .
O9 C11 C12 C13 168.3(18) . .
O9 C11 O10 Gd1 9(2) . .
O10 C11 C12 C13 -21(3) . .
O10 C11 O9 Gd1 -9(2) . .
O11 C15 O12 Gd2 11(2) . .
O12 C15 O11 Gd2 -11(2) . .
Gd1 C1 O1 Gd2 169(2) . .
Gd1 C11 C12 C13 -122(5) . .
Gd2 C10 O7 Gd1 -161(2) . .

loop_
_smtbx_masks_void_nr
_smtbx_masks_void_average_x
_smtbx_masks_void_average_y
_smtbx_masks_void_average_z
_smtbx_masks_void_volume
_smtbx_masks_void_count_electrons
_smtbx_masks_void_content
1 -0.767 -0.250 0.000 367.4 109.3 '1 DMF'
2 -0.572 0.250 0.500 367.4 108.3 '1 DMF'
